data_1526389
loop_
_publ_author_name
'Huang, F.Q.'
'Ibers, J.A.'

_publ_section_title
;
 Syntheses, structures and physical properties of the new
 quaternaryrare-earth chalcogenides Rb Nd2 Cu S4, Rb Sm2 Cu S4, Cs La2 Cu
 Se4, Cs Sm2 Cu Se4, Rb Er2 Cu3 S5, Cs Gd2 Ag3 Se5, Cs Tb2 Ag3 Se5 and Rb2
 Gd4 Cu4 S9
;
_journal_name_full 'Journal of Solid State Chemistry'
_journal_page_first 299
_journal_page_last 306
_journal_volume 158
_journal_year 2001
_chemical_formula_sum 'Cu4 Gd4 Rb2 S9'
_chemical_name_systematic 'Rb2 Gd4 Cu4 S9'
_space_group_IT_number 12
_symmetry_space_group_name_Hall '-C 2y'
_symmetry_space_group_name_H-M 'C 1 2/m 1'
_cell_angle_alpha 90
_cell_angle_beta 109.273
_cell_angle_gamma 90
_cell_formula_units_Z 2
_cell_length_a 13.897
_cell_length_b 3.9883
_cell_length_c 16.054
_cell_volume 839.932
_citation_journal_id_ASTM JSSCBI
_cod_data_source_file Huang_JSSCBI_2001_1562.cif
_cod_data_source_block Cu4Gd4Rb2S9
_cod_original_cell_volume 839.9321
_cod_database_code 1526389

loop_
_symmetry_equiv_pos_as_xyz
x,y,z
-x,y,-z
-x,-y,-z
x,-y,z
x+1/2,y+1/2,z
-x+1/2,y+1/2,-z
-x+1/2,-y+1/2,-z
x+1/2,-y+1/2,z

loop_
_atom_site_label
_atom_site_type_symbol
_atom_site_fract_x
_atom_site_fract_y
_atom_site_fract_z
_atom_site_occupancy
_atom_site_U_iso_or_equiv
S1 S-2 0.1394 0 0.42523 1 0.0
Gd1 Gd+3 0.23221 0 0.60443 1 0.0
S4 S-2 0.6558 0 0.22218 1 0.0
Gd2 Gd+3 0.65408 0 0.0537 1 0.0
Cu2 Cu+1 0.4326 0 0.54142 1 0.0
S3 S-2 0.3916 0 0.37451 1 0.0
S2 S-2 0.2978 0 0.10142 1 0.0
S5 S-2 0 0 0 1 0.0
Rb1 Rb+1 0.02799 0 0.76965 1 0.0
Cu1 Cu+1 0.24845 0 0.22924 1 0.0
